data_7234912
loop_
_publ_author_name
'Chen Wang'
'Yi Yuan'
'Sheng-Yong Li'
'Zuo-Bang Sun'
'Zuo-Quan Jiang'
'Cui-Hua Zhao'

_publ_section_title
;
 A highly twisted triarylborane-based biphenyl as an efficient host for
 blue and green phosphorescent OLEDs
;
_journal_name_full 'Journal of Materials Chemistry C'
_journal_page_first 7607
_journal_page_last 7613
_journal_paper_doi 10.1039/C6TC02451C
_journal_volume 4
_journal_year 2016
_chemical_formula_sum 'C42 H0.25 B N'
_chemical_formula_weight 529.49
_space_group_crystal_system monoclinic
_space_group_IT_number 14
_space_group_name_Hall '-P 2ybc'
_space_group_name_H-M_alt 'P 1 21/c 1'
_atom_sites_solution_hydrogens geom
_atom_sites_solution_primary direct
_atom_sites_solution_secondary difmap
_cell_angle_alpha 90.00
_cell_angle_beta 110.0574(19)
_cell_angle_gamma 90.00
_cell_formula_units_Z 4
_cell_length_a 17.866(3)
_cell_length_b 9.2669(17)
_cell_length_c 21.413(4)
_cell_measurement_reflns_used 2677
_cell_measurement_temperature 298(2)
_cell_measurement_theta_max 23.72
_cell_measurement_theta_min 2.51
_cell_volume 3330.2(10)
_computing_structure_refinement 'SHELXL-97 (Sheldrick, 1997)'
_computing_structure_solution 'SHELXS-97 (Sheldrick, 1990)'
_diffrn_ambient_temperature 298(2)
_diffrn_measured_fraction_theta_full 0.998
_diffrn_measured_fraction_theta_max 0.998
_diffrn_measurement_device_type 'Bruker APEX-II CCD'
_diffrn_radiation_monochromator graphite
_diffrn_radiation_source 'fine-focus sealed tube'
_diffrn_radiation_type MoK\a
_diffrn_radiation_wavelength 0.71000
_diffrn_reflns_av_R_equivalents 0.0423
_diffrn_reflns_av_sigmaI/netI 0.0612
_diffrn_reflns_limit_h_max 21
_diffrn_reflns_limit_h_min -20
_diffrn_reflns_limit_k_max 11
_diffrn_reflns_limit_k_min -10
_diffrn_reflns_limit_l_max 25
_diffrn_reflns_limit_l_min -21
_diffrn_reflns_number 13040
_diffrn_reflns_theta_full 25.00
_diffrn_reflns_theta_max 25.00
_diffrn_reflns_theta_min 2.51
_exptl_absorpt_coefficient_mu 0.061
_exptl_absorpt_correction_T_max 0.9951
_exptl_absorpt_correction_T_min 0.9927
_exptl_crystal_density_diffrn 1.056
_exptl_crystal_density_method 'not measured'
_exptl_crystal_description needle
_exptl_crystal_F_000 1057
_exptl_crystal_size_max 0.12
_exptl_crystal_size_mid 0.10
_exptl_crystal_size_min 0.08
_refine_diff_density_max 0.172
_refine_diff_density_min -0.199
_refine_diff_density_rms 0.042
_refine_ls_extinction_method none
_refine_ls_goodness_of_fit_ref 1.055
_refine_ls_hydrogen_treatment mixed
_refine_ls_matrix_type full
_refine_ls_number_parameters 403
_refine_ls_number_reflns 5856
_refine_ls_number_restraints 0
_refine_ls_restrained_S_all 1.055
_refine_ls_R_factor_all 0.0947
_refine_ls_R_factor_gt 0.0539
_refine_ls_shift/su_max 0.013
_refine_ls_shift/su_mean 0.001
_refine_ls_structure_factor_coef Fsqd
_refine_ls_weighting_details 'calc w=1/[\s^2^(Fo^2^)+(0.0726P)^2^+0.1365P] where P=(Fo^2^+2Fc^2^)/3'
_refine_ls_weighting_scheme calc
_refine_ls_wR_factor_gt 0.1268
_refine_ls_wR_factor_ref 0.1517
_reflns_number_gt 3717
_reflns_number_total 5856
_reflns_threshold_expression >2sigma(I)
_cod_data_source_file J-Mater-Chem-C-2016-4-7607.cif
_cod_data_source_block p2
_cod_original_cell_volume 3330.2(11)
_cod_original_sg_symbol_H-M 'P 21/c'
_cod_database_code 7234912

loop_
_symmetry_equiv_pos_as_xyz
'x, y, z'
'-x, y+1/2, -z+1/2'
'-x, -y, -z'
'x, -y-1/2, z-1/2'

loop_
_atom_site_label
_atom_site_type_symbol
_atom_site_fract_x
_atom_site_fract_y
_atom_site_fract_z
_atom_site_U_iso_or_equiv
_atom_site_adp_type
_atom_site_occupancy
_atom_site_symmetry_multiplicity
_atom_site_calc_flag
_atom_site_refinement_flags
_atom_site_disorder_assembly
_atom_site_disorder_group
B1 B 0.71088(14) 0.4545(3) 0.45484(12) 0.0405(6) Uani 1 1 d . . .
C1 C 0.65432(17) -0.0890(3) 0.57721(14) 0.0725(8) Uani 1 1 d . . .
H1A H 0.6505 -0.0692 0.6200 0.109 Uiso 1 1 calc R . .
H1B H 0.6975 -0.1548 0.5822 0.109 Uiso 1 1 calc R . .
H1C H 0.6054 -0.1313 0.5489 0.109 Uiso 1 1 calc R . .
C2 C 0.66935(14) 0.0494(2) 0.54671(11) 0.0486(6) Uani 1 1 d . . .
C3 C 0.60867(13) 0.1463(2) 0.51812(11) 0.0474(6) Uani 1 1 d . . .
H3 H 0.5579 0.1251 0.5183 0.057 Uiso 1 1 calc R . .
C4 C 0.62029(12) 0.2738(2) 0.48914(10) 0.0399(5) Uani 1 1 d . . .
C5 C 0.54988(13) 0.3714(3) 0.45981(14) 0.0611(7) Uani 1 1 d . . .
H5A H 0.5032 0.3271 0.4639 0.092 Uiso 1 1 calc R . .
H5B H 0.5419 0.3878 0.4137 0.092 Uiso 1 1 calc R . .
H5C H 0.5596 0.4619 0.4831 0.092 Uiso 1 1 calc R . .
C6 C 0.69690(12) 0.3118(2) 0.48942(10) 0.0382(5) Uani 1 1 d . . .
C7 C 0.75980(12) 0.2144(3) 0.52041(11) 0.0455(6) Uani 1 1 d . . .
C8 C 0.74451(14) 0.0862(3) 0.54707(12) 0.0533(6) Uani 1 1 d . . .
H8 H 0.7864 0.0225 0.5660 0.064 Uiso 1 1 calc R . .
C9 C 0.84443(14) 0.2408(3) 0.52328(14) 0.0713(8) Uani 1 1 d . . .
H9A H 0.8714 0.3003 0.5610 0.107 Uiso 1 1 calc R . .
H9B H 0.8438 0.2886 0.4833 0.107 Uiso 1 1 calc R . .
H9C H 0.8718 0.1502 0.5273 0.107 Uiso 1 1 calc R . .
C10 C 0.61128(16) 0.7250(3) 0.41633(13) 0.0674(8) Uani 1 1 d . . .
H10A H 0.6508 0.7979 0.4201 0.101 Uiso 1 1 calc R . .
H10B H 0.6226 0.6772 0.4583 0.101 Uiso 1 1 calc R . .
H10C H 0.5596 0.7689 0.4037 0.101 Uiso 1 1 calc R . .
C11 C 0.61273(13) 0.6161(2) 0.36413(11) 0.0459(6) Uani 1 1 d . . .
C12 C 0.56419(13) 0.6408(3) 0.29893(12) 0.0506(6) Uani 1 1 d . . .
H12 H 0.5324 0.7230 0.2892 0.061 Uiso 1 1 calc R . .
C13 C 0.56147(14) 0.5473(3) 0.24794(11) 0.0513(6) Uani 1 1 d . . .
C14 C 0.50650(18) 0.5771(3) 0.17799(13) 0.0813(9) Uani 1 1 d . . .
H14A H 0.5192 0.5133 0.1477 0.122 Uiso 1 1 calc R . .
H14B H 0.5130 0.6753 0.1665 0.122 Uiso 1 1 calc R . .
H14C H 0.4523 0.5616 0.1752 0.122 Uiso 1 1 calc R . .
C15 C 0.60967(14) 0.4272(3) 0.26405(12) 0.0517(6) Uani 1 1 d . . .
H15 H 0.6101 0.3649 0.2301 0.062 Uiso 1 1 calc R . .
C16 C 0.65763(12) 0.3949(2) 0.32858(11) 0.0438(5) Uani 1 1 d . . .
C17 C 0.65973(12) 0.4902(2) 0.38062(10) 0.0416(5) Uani 1 1 d . . .
C18 C 0.70876(15) 0.2619(3) 0.34161(12) 0.0634(7) Uani 1 1 d . . .
H18A H 0.6947 0.2000 0.3718 0.095 Uiso 1 1 calc R . .
H18B H 0.7638 0.2890 0.3608 0.095 Uiso 1 1 calc R . .
H18C H 0.7004 0.2118 0.3005 0.095 Uiso 1 1 calc R . .
C19 C 0.87713(13) 0.7413(2) 0.49695(11) 0.0496(6) Uani 1 1 d . . .
H19 H 0.9038 0.7943 0.4742 0.060 Uiso 1 1 calc R . .
C20 C 0.81694(13) 0.6488(3) 0.46241(11) 0.0508(6) Uani 1 1 d . . .
H20 H 0.8026 0.6436 0.4164 0.061 Uiso 1 1 calc R . .
C21 C 0.77685(12) 0.5628(2) 0.49392(10) 0.0417(5) Uani 1 1 d . . .
C22 C 0.79894(12) 0.5799(2) 0.56246(11) 0.0460(6) Uani 1 1 d . . .
H22 H 0.7734 0.5248 0.5854 0.055 Uiso 1 1 calc R . .
C23 C 0.85738(12) 0.6756(2) 0.59751(10) 0.0438(5) Uani 1 1 d . . .
H23 H 0.8691 0.6859 0.6431 0.053 Uiso 1 1 calc R . .
C24 C 0.89875(12) 0.7567(2) 0.56574(10) 0.0374(5) Uani 1 1 d . . .
C25 C 0.96197(13) 0.9318(2) 0.65783(11) 0.0493(6) Uani 1 1 d . . .
H25 H 0.9181 0.9222 0.6715 0.059 Uiso 1 1 calc R . .
C26 C 0.96409(12) 0.8545(2) 0.60309(10) 0.0382(5) Uani 1 1 d . . .
C27 C 1.03105(12) 0.8711(2) 0.58478(11) 0.0445(5) Uani 1 1 d . . .
H27 H 1.0341 0.8208 0.5481 0.053 Uiso 1 1 calc R . .
C28 C 1.09336(12) 0.9606(2) 0.61978(11) 0.0456(6) Uani 1 1 d . . .
H28 H 1.1379 0.9687 0.6069 0.055 Uiso 1 1 calc R . .
C29 C 1.08952(12) 1.0372(2) 0.67330(11) 0.0435(5) Uani 1 1 d . . .
C30 C 1.02331(13) 1.0224(3) 0.69241(12) 0.0525(6) Uani 1 1 d . . .
H30 H 1.0202 1.0738 0.7288 0.063 Uiso 1 1 calc R . .
C31 C 1.29707(15) 0.8877(3) 0.82779(11) 0.0538(6) Uani 1 1 d . . .
H31 H 1.2962 0.8099 0.8550 0.065 Uiso 1 1 calc R . .
C32 C 1.36863(15) 0.9400(3) 0.82689(13) 0.0612(7) Uani 1 1 d . . .
H32 H 1.4162 0.8994 0.8542 0.073 Uiso 1 1 calc R . .
C33 C 1.36940(14) 1.0521(3) 0.78570(13) 0.0620(7) Uani 1 1 d . . .
H33 H 1.4178 1.0862 0.7844 0.074 Uiso 1 1 calc R . .
C34 C 1.29944(13) 1.1152(3) 0.74607(12) 0.0559(6) Uani 1 1 d . . .
H34 H 1.3008 1.1911 0.7181 0.067 Uiso 1 1 calc R . .
C35 C 1.22657(13) 0.9501(2) 0.78848(11) 0.0457(5) Uani 1 1 d . . .
H35 H 1.1783 0.9141 0.7893 0.055 Uiso 1 1 calc R . .
C36 C 1.22708(12) 1.0656(2) 0.74792(10) 0.0406(5) Uani 1 1 d . . .
C37 C 1.14107(12) 1.2806(2) 0.70685(11) 0.0407(5) Uani 1 1 d . . .
C38 C 1.19244(14) 1.3720(2) 0.75315(12) 0.0537(6) Uani 1 1 d . . .
H38 H 1.2365 1.3337 0.7863 0.064 Uiso 1 1 calc R . .
C39 C 1.17937(17) 1.5182(3) 0.75096(14) 0.0661(7) Uani 1 1 d . . .
H39 H 1.2150 1.5778 0.7822 0.079 Uiso 1 1 calc R . .
C40 C 1.11466(18) 1.5769(3) 0.70353(16) 0.0720(8) Uani 1 1 d . . .
H40 H 1.1058 1.6760 0.7024 0.086 Uiso 1 1 calc R . .
C41 C 1.06299(17) 1.4884(3) 0.65762(14) 0.0701(8) Uani 1 1 d . . .
H41 H 1.0188 1.5277 0.6250 0.084 Uiso 1 1 calc R . .
C42 C 1.07562(14) 1.3414(3) 0.65913(12) 0.0544(6) Uani 1 1 d . . .
H42 H 1.0397 1.2826 0.6277 0.065 Uiso 1 1 calc R . .
N1 N 1.15402(10) 1.13096(19) 0.70859(9) 0.0492(5) Uani 1 1 d . . .

loop_
_atom_site_aniso_label
_atom_site_aniso_U_11
_atom_site_aniso_U_22
_atom_site_aniso_U_33
_atom_site_aniso_U_23
_atom_site_aniso_U_13
_atom_site_aniso_U_12
B1 0.0317(13) 0.0457(15) 0.0421(14) -0.0070(12) 0.0100(11) 0.0047(11)
C1 0.0797(19) 0.0613(18) 0.0692(18) 0.0092(14) 0.0162(15) -0.0093(15)
C2 0.0503(14) 0.0458(14) 0.0432(13) -0.0028(11) 0.0077(11) -0.0056(12)
C3 0.0408(13) 0.0484(14) 0.0501(14) -0.0061(12) 0.0119(11) -0.0077(11)
C4 0.0327(12) 0.0392(13) 0.0431(12) -0.0083(10) 0.0070(10) -0.0016(10)
C5 0.0408(14) 0.0543(15) 0.089(2) 0.0025(14) 0.0239(14) 0.0039(12)
C6 0.0333(11) 0.0399(12) 0.0376(12) -0.0081(10) 0.0074(10) -0.0010(10)
C7 0.0335(12) 0.0522(15) 0.0461(13) -0.0024(11) 0.0076(10) 0.0029(11)
C8 0.0460(14) 0.0522(15) 0.0533(15) 0.0040(12) 0.0063(12) 0.0119(12)
C9 0.0395(14) 0.082(2) 0.089(2) 0.0116(16) 0.0182(14) 0.0127(13)
C10 0.0731(18) 0.0511(16) 0.0685(18) -0.0098(13) 0.0122(15) 0.0118(14)
C11 0.0427(13) 0.0411(13) 0.0487(14) -0.0016(11) 0.0091(11) -0.0019(11)
C12 0.0431(13) 0.0455(14) 0.0559(15) 0.0067(12) 0.0076(12) -0.0004(11)
C13 0.0449(13) 0.0590(16) 0.0443(14) 0.0056(12) 0.0080(11) -0.0118(12)
C14 0.081(2) 0.093(2) 0.0502(16) 0.0095(15) -0.0032(15) -0.0030(17)
C15 0.0527(14) 0.0580(16) 0.0427(14) -0.0108(12) 0.0140(12) -0.0099(13)
C16 0.0389(12) 0.0456(13) 0.0446(13) -0.0062(11) 0.0112(11) -0.0050(11)
C17 0.0358(12) 0.0416(13) 0.0425(13) -0.0042(11) 0.0069(10) -0.0051(10)
C18 0.0695(18) 0.0632(17) 0.0545(15) -0.0123(13) 0.0176(14) 0.0113(14)
C19 0.0484(14) 0.0561(15) 0.0428(14) 0.0035(11) 0.0136(11) -0.0159(12)
C20 0.0508(14) 0.0624(16) 0.0348(12) -0.0026(11) 0.0089(11) -0.0162(12)
C21 0.0386(12) 0.0471(13) 0.0360(12) -0.0001(10) 0.0083(10) -0.0029(10)
C22 0.0433(13) 0.0529(15) 0.0402(13) 0.0013(11) 0.0123(11) -0.0135(11)
C23 0.0414(13) 0.0518(14) 0.0346(12) -0.0015(11) 0.0084(10) -0.0091(11)
C24 0.0334(11) 0.0358(12) 0.0391(12) -0.0009(10) 0.0074(10) -0.0004(9)
C25 0.0357(12) 0.0567(15) 0.0538(15) -0.0109(12) 0.0131(11) -0.0076(11)
C26 0.0322(11) 0.0372(12) 0.0411(12) 0.0024(10) 0.0072(10) -0.0002(9)
C27 0.0435(13) 0.0431(13) 0.0462(13) -0.0063(11) 0.0146(11) -0.0051(11)
C28 0.0340(12) 0.0431(13) 0.0587(15) -0.0013(12) 0.0147(11) -0.0050(10)
C29 0.0337(12) 0.0363(12) 0.0508(14) -0.0004(11) 0.0019(10) -0.0004(10)
C30 0.0441(14) 0.0587(16) 0.0518(14) -0.0160(12) 0.0129(12) -0.0066(12)
C31 0.0625(16) 0.0481(14) 0.0434(14) 0.0000(11) 0.0086(12) 0.0078(13)
C32 0.0469(15) 0.0592(17) 0.0596(17) -0.0105(14) -0.0048(13) 0.0090(13)
C33 0.0357(13) 0.0608(17) 0.0807(19) -0.0066(15) 0.0084(13) -0.0038(12)
C34 0.0421(14) 0.0508(15) 0.0699(17) 0.0055(13) 0.0128(13) -0.0042(12)
C35 0.0439(13) 0.0444(13) 0.0469(13) -0.0042(11) 0.0131(11) -0.0013(11)
C36 0.0353(12) 0.0351(12) 0.0457(13) -0.0067(10) 0.0065(10) -0.0010(10)
C37 0.0362(12) 0.0357(12) 0.0492(13) 0.0029(10) 0.0134(11) -0.0020(10)
C38 0.0492(14) 0.0404(14) 0.0623(16) 0.0005(12) 0.0076(12) -0.0039(12)
C39 0.0649(17) 0.0425(15) 0.084(2) -0.0056(14) 0.0163(15) -0.0100(14)
C40 0.081(2) 0.0372(15) 0.100(2) 0.0046(15) 0.0338(19) 0.0051(15)
C41 0.0663(18) 0.0510(17) 0.082(2) 0.0157(15) 0.0109(16) 0.0152(14)
C42 0.0504(15) 0.0477(15) 0.0566(15) 0.0030(12) 0.0075(12) 0.0041(12)
N1 0.0323(10) 0.0349(11) 0.0651(13) -0.0036(9) -0.0031(9) -0.0038(8)

loop_
_atom_type_symbol
_atom_type_description
_atom_type_scat_dispersion_real
_atom_type_scat_dispersion_imag
_atom_type_scat_source
B B 0.0013 0.0007 'International Tables Vol C Tables 4.2.6.8 and 6.1.1.4'
C C 0.0033 0.0016 'International Tables Vol C Tables 4.2.6.8 and 6.1.1.4'
N N 0.0061 0.0033 'International Tables Vol C Tables 4.2.6.8 and 6.1.1.4'
H H 0.0000 0.0000 'International Tables Vol C Tables 4.2.6.8 and 6.1.1.4'

loop_
_geom_angle_atom_site_label_1
_geom_angle_atom_site_label_2
_geom_angle_atom_site_label_3
_geom_angle
_geom_angle_site_symmetry_1
_geom_angle_site_symmetry_3
C21 B1 C17 118.59(19) . .
C21 B1 C6 120.07(19) . .
C17 B1 C6 121.33(19) . .
C3 C2 C8 117.1(2) . .
C3 C2 C1 121.2(2) . .
C8 C2 C1 121.7(2) . .
C2 C3 C4 122.7(2) . .
C3 C4 C6 120.40(19) . .
C3 C4 C5 118.00(19) . .
C6 C4 C5 121.6(2) . .
C4 C6 C7 117.10(19) . .
C4 C6 B1 121.12(18) . .
C7 C6 B1 121.76(18) . .
C8 C7 C6 120.2(2) . .
C8 C7 C9 117.3(2) . .
C6 C7 C9 122.5(2) . .
C2 C8 C7 122.5(2) . .
C12 C11 C17 120.1(2) . .
C12 C11 C10 118.1(2) . .
C17 C11 C10 121.8(2) . .
C13 C12 C11 122.2(2) . .
C15 C13 C12 117.3(2) . .
C15 C13 C14 122.3(2) . .
C12 C13 C14 120.3(2) . .
C13 C15 C16 123.0(2) . .
C15 C16 C17 119.4(2) . .
C15 C16 C18 119.4(2) . .
C17 C16 C18 121.1(2) . .
C11 C17 C16 117.9(2) . .
C11 C17 B1 121.11(19) . .
C16 C17 B1 120.98(19) . .
C20 C19 C24 120.9(2) . .
C19 C20 C21 122.3(2) . .
C20 C21 C22 116.05(19) . .
C20 C21 B1 122.00(19) . .
C22 C21 B1 121.95(19) . .
C23 C22 C21 122.3(2) . .
C22 C23 C24 120.9(2) . .
C23 C24 C19 117.48(19) . .
C23 C24 C26 121.50(18) . .
C19 C24 C26 121.02(19) . .
C30 C25 C26 121.5(2) . .
C25 C26 C27 117.26(19) . .
C25 C26 C24 121.95(18) . .
C27 C26 C24 120.78(19) . .
C28 C27 C26 121.6(2) . .
C29 C28 C27 120.1(2) . .
C28 C29 C30 119.2(2) . .
C28 C29 N1 119.6(2) . .
C30 C29 N1 121.2(2) . .
C25 C30 C29 120.3(2) . .
C32 C31 C35 120.2(2) . .
C33 C32 C31 119.5(2) . .
C32 C33 C34 120.9(2) . .
C33 C34 C36 120.0(2) . .
C31 C35 C36 120.5(2) . .
C35 C36 C34 118.9(2) . .
C35 C36 N1 119.97(19) . .
C34 C36 N1 121.2(2) . .
C42 C37 C38 117.7(2) . .
C42 C37 N1 120.8(2) . .
C38 C37 N1 121.47(19) . .
C39 C38 C37 121.0(2) . .
C40 C39 C38 120.7(3) . .
C39 C40 C41 119.1(2) . .
C40 C41 C42 120.7(2) . .
C41 C42 C37 120.7(2) . .
C37 N1 C36 123.03(17) . .
C37 N1 C29 119.27(17) . .
C36 N1 C29 117.54(17) . .

loop_
_geom_bond_atom_site_label_1
_geom_bond_atom_site_label_2
_geom_bond_distance
_geom_bond_site_symmetry_2
B1 C21 1.555(3) .
B1 C17 1.573(3) .
B1 C6 1.577(3) .
C1 C2 1.504(3) .
C2 C3 1.379(3) .
C2 C8 1.383(3) .
C3 C4 1.382(3) .
C4 C6 1.411(3) .
C4 C5 1.501(3) .
C6 C7 1.416(3) .
C7 C8 1.385(3) .
C7 C9 1.512(3) .
C10 C11 1.512(3) .
C11 C12 1.387(3) .
C11 C17 1.410(3) .
C12 C13 1.381(3) .
C13 C15 1.377(3) .
C13 C14 1.508(3) .
C15 C16 1.386(3) .
C16 C17 1.412(3) .
C16 C18 1.502(3) .
C19 C20 1.376(3) .
C19 C24 1.396(3) .
C20 C21 1.391(3) .
C21 C22 1.392(3) .
C22 C23 1.380(3) .
C23 C24 1.385(3) .
C24 C26 1.478(3) .
C25 C30 1.378(3) .
C25 C26 1.385(3) .
C26 C27 1.389(3) .
C27 C28 1.384(3) .
C28 C29 1.370(3) .
C29 C30 1.385(3) .
C29 N1 1.434(3) .
C31 C32 1.374(3) .
C31 C35 1.379(3) .
C32 C33 1.365(4) .
C33 C34 1.377(3) .
C34 C36 1.385(3) .
C35 C36 1.381(3) .
C36 N1 1.423(3) .
C37 C42 1.382(3) .
C37 C38 1.385(3) .
C37 N1 1.405(3) .
C38 C39 1.373(3) .
C39 C40 1.364(4) .
C40 C41 1.367(4) .
C41 C42 1.380(3) .
